data_4331898
loop_
_publ_author_name
'Fern\'andez-Armas, Sergio'
'Mesa, Jos\'e L.'
'Pizarro, Jos\'e L.'
'Clemente-Juan, Juan Modesto'
'Coronado, Eugenio'
'Arriortua, Mar\'ia I.'
'Rojo, Te\'ofilo'

_publ_section_title
;
 Parametrization of the Magnetic Behavior of the Triangular Spin Ladder
 Chains Organically Templated:&#x00A0; (C2N2H10)[M(HPO3)F3] (MIII= Fe, Cr,
 and V). Crystal Structure and Thermal and Spectroscopic Properties of the
 Iron(III) Phase
;
_journal_issue 8
_journal_name_full 'Inorganic Chemistry'
_journal_page_first 3240
_journal_page_last 3248
_journal_paper_doi 10.1021/ic051804o
_journal_volume 45
_journal_year 2006
_chemical_formula_sum 'C2 H11 F3 Fe N2 O3 P'
_chemical_formula_weight 254.95
_space_group_IT_number 19
_symmetry_space_group_name_Hall 'P 2ac 2ab'
_symmetry_space_group_name_H-M 'P 21 21 21'
_atom_sites_solution_hydrogens geom
_atom_sites_solution_primary direct
_atom_sites_solution_secondary difmap
_audit_creation_method SHELXL-97
_cell_angle_alpha 90.00
_cell_angle_beta 90.00
_cell_angle_gamma 90.00
_cell_formula_units_Z 4
_cell_length_a 12.906(4)
_cell_length_b 9.528(2)
_cell_length_c 6.438(2)
_cell_measurement_temperature 293(2)
_cell_volume 791.7(4)
_computing_structure_refinement 'SHELXL-97 (Sheldrick, 1997)'
_computing_structure_solution 'SHELXS-97 (Sheldrick, 1997)'
_diffrn_ambient_temperature 293(2)
_diffrn_measured_fraction_theta_full 0.988
_diffrn_measured_fraction_theta_max 0.988
_diffrn_radiation_monochromator graphite
_diffrn_radiation_source 'fine-focus sealed tube'
_diffrn_radiation_type MoK\a
_diffrn_radiation_wavelength 0.71073
_diffrn_reflns_av_R_equivalents 0.0631
_diffrn_reflns_av_sigmaI/netI 0.0981
_diffrn_reflns_limit_h_max 15
_diffrn_reflns_limit_h_min -15
_diffrn_reflns_limit_k_max 11
_diffrn_reflns_limit_k_min -11
_diffrn_reflns_limit_l_max 7
_diffrn_reflns_limit_l_min -7
_diffrn_reflns_number 5059
_diffrn_reflns_theta_full 26.01
_diffrn_reflns_theta_max 26.01
_diffrn_reflns_theta_min 3.54
_exptl_absorpt_coefficient_mu 2.133
_exptl_crystal_density_diffrn 2.139
_exptl_crystal_density_method 'not measured'
_exptl_crystal_F_000 516
_refine_diff_density_max 0.432
_refine_diff_density_min -0.472
_refine_diff_density_rms 0.105
_refine_ls_abs_structure_details 'Flack H D (1983), Acta Cryst. A39, 876-881'
_refine_ls_abs_structure_Flack 0.05(4)
_refine_ls_extinction_coef 0.0036(9)
_refine_ls_extinction_expression Fc^*^=kFc[1+0.001xFc^2^\l^3^/sin(2\q)]^-1/4^
_refine_ls_extinction_method SHELXL
_refine_ls_goodness_of_fit_ref 0.822
_refine_ls_hydrogen_treatment mixed
_refine_ls_matrix_type full
_refine_ls_number_parameters 111
_refine_ls_number_reflns 1529
_refine_ls_number_restraints 1
_refine_ls_restrained_S_all 0.821
_refine_ls_R_factor_all 0.0686
_refine_ls_R_factor_gt 0.0361
_refine_ls_shift/su_max 0.003
_refine_ls_shift/su_mean 0.000
_refine_ls_structure_factor_coef Fsqd
_refine_ls_weighting_details 'calc w=1/[\s^2^(Fo^2^)+(0.0275P)^2^+0.0000P] where P=(Fo^2^+2Fc^2^)/3'
_refine_ls_weighting_scheme calc
_refine_ls_wR_factor_gt 0.0624
_refine_ls_wR_factor_ref 0.0682
_reflns_number_gt 1017
_reflns_number_total 1529
_reflns_threshold_expression >2sigma(I)
_cod_data_source_file ic051804osup1.cif
_cod_data_source_block fepo3enf
_cod_database_code 4331898

loop_
_symmetry_equiv_pos_as_xyz
'x, y, z'
'-x+1/2, -y, z+1/2'
'-x, y+1/2, -z+1/2'
'x+1/2, -y+1/2, -z'

loop_
_atom_site_label
_atom_site_type_symbol
_atom_site_fract_x
_atom_site_fract_y
_atom_site_fract_z
_atom_site_U_iso_or_equiv
_atom_site_adp_type
_atom_site_occupancy
_atom_site_symmetry_multiplicity
_atom_site_calc_flag
_atom_site_refinement_flags
Fe Fe 0.80698(6) 0.17713(8) 0.83877(18) 0.0116(2) Uani 1 1 d .
P P 0.74341(9) 0.16311(13) 0.3388(3) 0.0136(3) Uani 1 1 d D
H1 H 0.672(3) 0.273(4) 0.338(14) 0.057(7) Uiso 1 1 d D
O1 O 0.8112(3) 0.1821(5) 0.5276(7) 0.0215(9) Uani 1 1 d .
O2 O 0.8184(3) -0.0300(3) 0.8367(8) 0.0203(8) Uani 1 1 d .
O3 O 0.8092(3) 0.1860(4) 1.1453(8) 0.0279(9) Uani 1 1 d .
F1 F 0.65932(18) 0.1850(3) 0.8396(7) 0.0251(7) Uani 1 1 d .
F2 F 0.8095(2) 0.3858(3) 0.8382(6) 0.0203(7) Uani 1 1 d .
F3 F 0.95838(18) 0.1874(3) 0.8298(6) 0.0200(6) Uani 1 1 d .
N1 N -0.0113(4) 0.9702(5) 0.5084(8) 0.0215(12) Uani 1 1 d .
H2 H -0.0231 1.0266 0.6161 0.057(7) Uiso 1 1 calc R
H3 H 0.0311 0.9013 0.5470 0.057(7) Uiso 1 1 calc R
H4 H -0.0709 0.9339 0.4645 0.057(7) Uiso 1 1 calc R
N2 N 0.1178(4) 1.0306(4) -0.0030(8) 0.0207(11) Uani 1 1 d .
H5 H 0.1291 0.9734 -0.1099 0.057(7) Uiso 1 1 calc R
H6 H 0.1781 1.0585 0.0496 0.057(7) Uiso 1 1 calc R
H7 H 0.0820 1.1050 -0.0459 0.057(7) Uiso 1 1 calc R
C1 C 0.0370(3) 1.0513(3) 0.3388(10) 0.0239(13) Uani 1 1 d .
H8 H 0.1012 1.0929 0.3872 0.057(7) Uiso 1 1 calc R
H9 H -0.0090 1.1264 0.2962 0.057(7) Uiso 1 1 calc R
C2 C 0.0586(3) 0.9562(3) 0.1570(10) 0.0231(13) Uani 1 1 d R
H10 H 0.0975 0.8750 0.2037 0.057(7) Uiso 1 1 calc R
H11 H -0.0064 0.9234 0.0987 0.057(7) Uiso 1 1 calc R

loop_
_atom_site_aniso_label
_atom_site_aniso_U_11
_atom_site_aniso_U_22
_atom_site_aniso_U_33
_atom_site_aniso_U_23
_atom_site_aniso_U_13
_atom_site_aniso_U_12
Fe 0.0136(4) 0.0144(3) 0.0068(4) -0.0009(6) 0.0013(6) -0.0022(4)
P 0.0203(7) 0.0126(6) 0.0078(6) 0.0003(9) -0.0014(8) -0.0021(6)
O1 0.0233(18) 0.036(2) 0.005(2) 0.001(3) 0.000(2) -0.009(3)
O2 0.023(2) 0.0174(17) 0.021(2) 0.001(2) 0.005(3) -0.0072(16)
O3 0.041(2) 0.037(2) 0.006(2) -0.002(3) 0.002(3) -0.016(3)
F1 0.0143(15) 0.0285(16) 0.0327(18) 0.006(3) -0.0004(17) -0.0032(13)
F2 0.0230(16) 0.0177(13) 0.0204(17) 0.0028(18) 0.001(3) 0.0000(13)
F3 0.0129(13) 0.0247(15) 0.0223(16) -0.001(2) -0.0010(18) -0.0023(13)
N1 0.021(3) 0.027(3) 0.016(3) 0.001(2) 0.004(3) 0.004(2)
N2 0.018(3) 0.022(3) 0.022(3) -0.006(2) -0.001(3) 0.000(2)
C1 0.026(3) 0.022(3) 0.024(3) -0.003(4) 0.012(4) -0.001(2)
C2 0.028(3) 0.018(3) 0.022(3) 0.002(3) 0.007(4) -0.001(2)

loop_
_atom_type_symbol
_atom_type_description
_atom_type_scat_dispersion_real
_atom_type_scat_dispersion_imag
_atom_type_scat_source
O O 0.0106 0.0060 'International Tables Vol C Tables 4.2.6.8 and 6.1.1.4'
C C 0.0033 0.0016 'International Tables Vol C Tables 4.2.6.8 and 6.1.1.4'
H H 0.0000 0.0000 'International Tables Vol C Tables 4.2.6.8 and 6.1.1.4'
N N 0.0061 0.0033 'International Tables Vol C Tables 4.2.6.8 and 6.1.1.4'
F F 0.0171 0.0103 'International Tables Vol C Tables 4.2.6.8 and 6.1.1.4'
Fe Fe 0.3463 0.8444 'International Tables Vol C Tables 4.2.6.8 and 6.1.1.4'
P P 0.1023 0.0942 'International Tables Vol C Tables 4.2.6.8 and 6.1.1.4'

loop_
_geom_angle_atom_site_label_1
_geom_angle_atom_site_label_2
_geom_angle_atom_site_label_3
_geom_angle
_geom_angle_site_symmetry_1
_geom_angle_site_symmetry_3
F1 Fe F3 174.65(13) . .
F1 Fe O3 90.55(18) . .
F3 Fe O3 90.76(17) . .
F1 Fe O2 96.54(14) . .
F3 Fe O2 88.58(14) . .
O3 Fe O2 92.77(19) . .
F1 Fe F2 88.68(13) . .
F3 Fe F2 86.20(13) . .
O3 Fe F2 87.64(16) . .
O2 Fe F2 174.77(13) . .
F1 Fe O1 91.67(19) . .
F3 Fe O1 86.68(17) . .
O3 Fe O1 175.50(15) . .
O2 Fe O1 90.9(2) . .
F2 Fe O1 88.51(18) . .
O2 P O1 114.7(3) 2_654 .
O2 P O3 114.3(3) 2_654 1_554
O1 P O3 108.58(18) . 1_554
O2 P H1 107(2) 2_654 .
O1 P H1 107(3) . .
O3 P H1 105(3) 1_554 .
P O1 Fe 141.9(3) . .
P O2 Fe 143.5(2) 2_655 .
P O3 Fe 143.4(3) 1_556 .
C1 N1 H2 109.5 . .
C1 N1 H3 109.5 . .
H2 N1 H3 109.5 . .
C1 N1 H4 109.5 . .
H2 N1 H4 109.5 . .
H3 N1 H4 109.5 . .
C2 N2 H5 109.5 . .
C2 N2 H6 109.5 . .
H5 N2 H6 109.5 . .
C2 N2 H7 109.5 . .
H5 N2 H7 109.5 . .
H6 N2 H7 109.5 . .
N1 C1 C2 109.8(3) . .
N1 C1 H8 109.7 . .
C2 C1 H8 109.7 . .
N1 C1 H9 109.7 . .
C2 C1 H9 109.7 . .
H8 C1 H9 108.2 . .
N2 C2 C1 110.6(2) . .
N2 C2 H10 109.5 . .
C1 C2 H10 109.5 . .
N2 C2 H11 109.5 . .
C1 C2 H11 109.5 . .
H10 C2 H11 108.1 . .

loop_
_geom_bond_atom_site_label_1
_geom_bond_atom_site_label_2
_geom_bond_distance
_geom_bond_site_symmetry_2
Fe F1 1.907(3) .
Fe F3 1.957(3) .
Fe O3 1.975(5) .
Fe O2 1.979(3) .
Fe F2 1.989(3) .
Fe O1 2.005(4) .
P O2 1.498(3) 2_654
P O1 1.509(5) .
P O3 1.523(5) 1_554
P H1 1.39(2) .
O2 P 1.498(3) 2_655
O3 P 1.523(5) 1_556
N1 C1 1.475(7) .
N1 H2 0.8900 .
N1 H3 0.8900 .
N1 H4 0.8900 .
N2 C2 1.465(7) .
N2 H5 0.8900 .
N2 H6 0.8900 .
N2 H7 0.8900 .
C1 C2 1.5065 .
C1 H8 0.9700 .
C1 H9 0.9700 .
C2 H10 0.9700 .
C2 H11 0.9700 .
